data_7251515
loop_
_publ_author_name
'Churakov, Andrei V.'
'Mikhaylov, Alexey A.'
'Mel'nik, Elena A.'
'Egorov, Pavel A.'
'Lev, Ovadia'
'Medvedev, Alexander G.'
'Prikhodchenko, Petr V.'

_publ_section_title
;
 Peroxosolvates of purine derivatives: structural insights into possible
 H2O2-purine interactions in biological systems
;
_journal_issue 6
_journal_name_full CrystEngComm
_journal_page_first 1115
_journal_page_last 1124
_journal_paper_doi 10.1039/D5CE01073J
_journal_volume 28
_journal_year 2026
_chemical_formula_moiety '2(C5 H4 N4 O), 3(H2 O2)'
_chemical_formula_sum 'C10 H14 N8 O8'
_chemical_formula_weight 374.29
_space_group_crystal_system triclinic
_space_group_IT_number 2
_space_group_name_Hall '-P 1'
_space_group_name_H-M_alt 'P -1'
_atom_sites_solution_hydrogens difmap
_audit_creation_method SHELXL-2016/6
_audit_update_record
;
2025-06-01 deposited with the CCDC.	2026-01-06 downloaded from the CCDC.
;
_cell_angle_alpha 89.808(2)
_cell_angle_beta 77.703(2)
_cell_angle_gamma 65.6040(10)
_cell_formula_units_Z 2
_cell_length_a 7.2682(3)
_cell_length_b 7.4476(3)
_cell_length_c 15.3478(6)
_cell_measurement_reflns_used 5420
_cell_measurement_temperature 100(2)
_cell_measurement_theta_max 30.5005
_cell_measurement_theta_min 3.017
_cell_volume 735.90(5)
_computing_cell_refinement 'SAINT (Bruker, 2018)'
_computing_data_collection '<i>APEX3</i> (Bruker, 2018)'
_computing_data_reduction 'SAINT (Bruker, 2018)'
_computing_structure_refinement 'SHELXL-2016/6 (Sheldrick, 2016)'
_computing_structure_solution 'SHELXT (Sheldrick, 2016)'
_diffrn_ambient_temperature 100(2)
_diffrn_measured_fraction_theta_full 0.990
_diffrn_measured_fraction_theta_max 0.992
_diffrn_measurement_device_type 'Bruker SMART APEX II'
_diffrn_measurement_method \w
_diffrn_radiation_type MoK\a
_diffrn_radiation_wavelength 0.71073
_diffrn_reflns_av_R_equivalents 0.0196
_diffrn_reflns_av_unetI/netI 0.0238
_diffrn_reflns_Laue_measured_fraction_full 0.990
_diffrn_reflns_Laue_measured_fraction_max 0.992
_diffrn_reflns_limit_h_max 9
_diffrn_reflns_limit_h_min -9
_diffrn_reflns_limit_k_max 9
_diffrn_reflns_limit_k_min -9
_diffrn_reflns_limit_l_max 19
_diffrn_reflns_limit_l_min -19
_diffrn_reflns_number 8756
_diffrn_reflns_point_group_measured_fraction_full 0.990
_diffrn_reflns_point_group_measured_fraction_max 0.992
_diffrn_reflns_theta_full 25.242
_diffrn_reflns_theta_max 26.995
_diffrn_reflns_theta_min 3.141
_exptl_absorpt_coefficient_mu 0.147
_exptl_absorpt_correction_type multi-scan
_exptl_absorpt_process_details 'SADABS (Bruker, 2016)'
_exptl_crystal_colour colourless
_exptl_crystal_density_diffrn 1.689
_exptl_crystal_density_meas ?
_exptl_crystal_density_method 'not measured'
_exptl_crystal_description prism
_exptl_crystal_F_000 388
_exptl_crystal_size_max 0.300
_exptl_crystal_size_mid 0.200
_exptl_crystal_size_min 0.200
_exptl_transmission_factor_max 0.9281
_exptl_transmission_factor_min 0.8442
_refine_diff_density_max 0.480
_refine_diff_density_min -0.240
_refine_diff_density_rms 0.050
_refine_ls_extinction_method none
_refine_ls_goodness_of_fit_ref 1.055
_refine_ls_hydrogen_treatment refall
_refine_ls_matrix_type full
_refine_ls_number_parameters 291
_refine_ls_number_reflns 3197
_refine_ls_number_restraints 0
_refine_ls_restrained_S_all 1.055
_refine_ls_R_factor_all 0.0447
_refine_ls_R_factor_gt 0.0382
_refine_ls_shift/su_max 0.000
_refine_ls_shift/su_mean 0.000
_refine_ls_structure_factor_coef Fsqd
_refine_ls_weighting_details 'w=1/[\s^2^(Fo^2^)+(0.0472P)^2^+0.4671P] where P=(Fo^2^+2Fc^2^)/3'
_refine_ls_weighting_scheme calc
_refine_ls_wR_factor_gt 0.0974
_refine_ls_wR_factor_ref 0.1010
_reflns_Friedel_coverage 0.000
_reflns_number_gt 2784
_reflns_number_total 3197
_reflns_threshold_expression 'I > 2\s(I)'
_cod_data_source_file d5ce01073j2.cif
_cod_data_source_block a_CCDC1
_cod_depositor_comments
;
The following automatic conversions were performed:

data item '_exptl_crystal_density_meas' value 'not measured' was
changed to '?' -- the value is perceived as not measured.

Automatic conversion script
Id: cif_fix_values 8170 2020-07-09 18:12:32Z antanas 
;
_cod_database_code 7251515
_shelx_shelxl_version_number 2016/6
_shelx_space_group_comment
;
The symmetry employed for this shelxl refinement is uniquely defined
by the following loop, which should always be used as a source of
symmetry information in preference to the above space-group names.
They are only intended as comments.
;
_shelx_estimated_absorpt_t_min 0.957
_shelx_estimated_absorpt_t_max 0.971

loop_
_space_group_symop_operation_xyz
'x, y, z'
'-x, -y, -z'

loop_
_atom_site_label
_atom_site_type_symbol
_atom_site_fract_x
_atom_site_fract_y
_atom_site_fract_z
_atom_site_U_iso_or_equiv
_atom_site_adp_type
_atom_site_occupancy
_atom_site_site_symmetry_order
_atom_site_calc_flag
_atom_site_refinement_flags_posn
_atom_site_refinement_flags_adp
_atom_site_refinement_flags_occupancy
_atom_site_disorder_assembly
_atom_site_disorder_group
O11 O 0.28633(17) 0.57282(15) 0.93692(7) 0.0164(2) Uani 1 1 d . . . . .
N11 N 0.24353(19) 0.75679(18) 1.06491(8) 0.0133(3) Uani 1 1 d . . . . .
N12 N 0.2154(2) 1.08365(19) 1.07449(8) 0.0154(3) Uani 1 1 d . . . . .
N13 N 0.2475(2) 1.20420(19) 0.92697(8) 0.0147(3) Uani 1 1 d . . . . .
N14 N 0.27877(19) 0.94410(18) 0.84238(8) 0.0136(3) Uani 1 1 d . . . . .
C11 C 0.2674(2) 0.7306(2) 0.97264(9) 0.0124(3) Uani 1 1 d . . . . .
C12 C 0.2164(2) 0.9241(2) 1.11063(10) 0.0153(3) Uani 1 1 d . . . . .
C13 C 0.2427(2) 1.0645(2) 0.98389(9) 0.0122(3) Uani 1 1 d . . . . .
C14 C 0.2685(2) 1.1247(2) 0.84360(10) 0.0156(3) Uani 1 1 d . . . . .
C15 C 0.2639(2) 0.9033(2) 0.93106(9) 0.0116(3) Uani 1 1 d . . . . .
H11 H 0.253(3) 0.658(3) 1.0944(14) 0.027(5) Uiso 1 1 d . . . . .
H12 H 0.200(3) 0.920(3) 1.1737(13) 0.022(5) Uiso 1 1 d . . . . .
H13 H 0.240(3) 1.320(3) 0.9382(14) 0.028(5) Uiso 1 1 d . . . . .
H14 H 0.271(3) 1.199(3) 0.7934(13) 0.020(5) Uiso 1 1 d . . . . .
O21 O 0.72866(17) 0.29275(15) 0.56239(7) 0.0183(2) Uani 1 1 d . . . . .
N21 N 0.77520(19) 0.44159(19) 0.43358(8) 0.0140(3) Uani 1 1 d . . . . .
N22 N 0.7895(2) 0.75172(19) 0.42463(9) 0.0175(3) Uani 1 1 d . . . . .
N23 N 0.7385(2) 0.90459(19) 0.57249(9) 0.0174(3) Uani 1 1 d . . . . .
N24 N 0.7096(2) 0.66889(19) 0.65780(8) 0.0160(3) Uani 1 1 d . . . . .
C21 C 0.7434(2) 0.4370(2) 0.52634(10) 0.0149(3) Uani 1 1 d . . . . .
C22 C 0.7990(2) 0.5895(2) 0.38836(10) 0.0171(3) Uani 1 1 d . . . . .
C23 C 0.7532(2) 0.7570(2) 0.51557(10) 0.0144(3) Uani 1 1 d . . . . .
C24 C 0.7129(2) 0.8436(2) 0.65637(10) 0.0187(3) Uani 1 1 d . . . . .
C25 C 0.7336(2) 0.6120(2) 0.56890(9) 0.0132(3) Uani 1 1 d . . . . .
H21 H 0.781(3) 0.342(3) 0.4028(15) 0.036(6) Uiso 1 1 d . . . . .
H22 H 0.829(3) 0.570(3) 0.3248(13) 0.022(5) Uiso 1 1 d . . . . .
H23 H 0.745(4) 1.013(4) 0.5608(15) 0.038(6) Uiso 1 1 d . . . . .
H24 H 0.701(3) 0.921(3) 0.7074(13) 0.022(5) Uiso 1 1 d . . . . .
O1 O 0.57478(18) 0.29791(16) 0.74105(8) 0.0210(3) Uani 1 1 d . . . . .
H1 H 0.632(4) 0.311(4) 0.6876(17) 0.044(7) Uiso 1 1 d . . . . .
O2 O 0.38472(18) 0.48122(17) 0.75678(8) 0.0230(3) Uani 1 1 d . . . . .
H2 H 0.374(4) 0.516(4) 0.8131(17) 0.041(6) Uiso 1 1 d . . . . .
O3 O 0.06792(17) 1.44610(17) 1.17468(8) 0.0203(3) Uani 1 1 d . . . . .
H3 H 0.115(4) 1.328(4) 1.1397(16) 0.047(7) Uiso 1 1 d . . . . .
O4 O 0.27132(18) 1.44575(17) 1.16941(8) 0.0213(3) Uani 1 1 d . . . . .
H4 H 0.280(4) 1.425(4) 1.2250(18) 0.047(7) Uiso 1 1 d . . . . .
O5 O 0.96761(18) 0.96868(17) 0.31899(8) 0.0204(3) Uani 1 1 d . . . . .
H5 H 0.916(4) 0.900(4) 0.3512(16) 0.040(6) Uiso 1 1 d . . . . .
O6 O 0.7773(2) 1.14802(16) 0.32392(9) 0.0280(3) Uani 1 1 d . . . . .
H6 H 0.762(4) 1.137(3) 0.2713(16) 0.038(6) Uiso 1 1 d . . . . .

loop_
_atom_site_aniso_label
_atom_site_aniso_U_11
_atom_site_aniso_U_22
_atom_site_aniso_U_33
_atom_site_aniso_U_23
_atom_site_aniso_U_13
_atom_site_aniso_U_12
O11 0.0228(6) 0.0114(5) 0.0156(5) -0.0001(4) -0.0018(4) -0.0091(4)
N11 0.0165(6) 0.0110(6) 0.0129(6) 0.0043(5) -0.0034(5) -0.0063(5)
N12 0.0178(6) 0.0155(6) 0.0141(6) -0.0002(5) -0.0042(5) -0.0080(5)
N13 0.0180(6) 0.0104(6) 0.0175(6) 0.0026(5) -0.0033(5) -0.0082(5)
N14 0.0162(6) 0.0138(6) 0.0108(6) 0.0024(4) -0.0023(4) -0.0067(5)
C11 0.0108(7) 0.0116(7) 0.0143(7) 0.0012(5) -0.0021(5) -0.0045(6)
C12 0.0176(7) 0.0162(7) 0.0130(7) 0.0004(5) -0.0049(5) -0.0072(6)
C13 0.0117(7) 0.0112(6) 0.0146(7) 0.0016(5) -0.0026(5) -0.0059(5)
C14 0.0170(7) 0.0159(7) 0.0142(7) 0.0055(6) -0.0030(5) -0.0076(6)
C15 0.0119(7) 0.0116(6) 0.0115(6) 0.0011(5) -0.0020(5) -0.0055(5)
O21 0.0246(6) 0.0144(5) 0.0170(5) 0.0022(4) -0.0025(4) -0.0104(5)
N21 0.0173(6) 0.0127(6) 0.0135(6) 0.0001(5) -0.0045(5) -0.0074(5)
N22 0.0189(7) 0.0162(6) 0.0183(6) 0.0046(5) -0.0056(5) -0.0077(5)
N23 0.0191(7) 0.0109(6) 0.0233(7) 0.0007(5) -0.0025(5) -0.0085(5)
N24 0.0177(6) 0.0179(6) 0.0136(6) -0.0005(5) -0.0014(5) -0.0096(5)
C21 0.0111(7) 0.0141(7) 0.0191(7) 0.0020(6) -0.0030(5) -0.0054(6)
C22 0.0173(7) 0.0182(7) 0.0165(7) 0.0049(6) -0.0051(6) -0.0078(6)
C23 0.0117(7) 0.0142(7) 0.0162(7) 0.0011(5) -0.0022(5) -0.0049(6)
C24 0.0194(8) 0.0180(7) 0.0181(7) -0.0059(6) -0.0001(6) -0.0092(6)
C25 0.0115(7) 0.0126(7) 0.0142(7) 0.0000(5) -0.0018(5) -0.0043(6)
O1 0.0251(6) 0.0143(5) 0.0168(6) 0.0022(4) -0.0005(4) -0.0038(5)
O2 0.0214(6) 0.0228(6) 0.0173(6) -0.0012(5) -0.0058(4) -0.0014(5)
O3 0.0176(6) 0.0206(6) 0.0220(6) -0.0027(5) -0.0057(4) -0.0068(5)
O4 0.0250(6) 0.0287(6) 0.0187(6) 0.0086(5) -0.0083(5) -0.0181(5)
O5 0.0202(6) 0.0179(5) 0.0238(6) 0.0104(4) -0.0071(4) -0.0080(5)
O6 0.0426(8) 0.0115(5) 0.0280(7) -0.0011(5) -0.0242(6) -0.0019(5)

loop_
_atom_type_symbol
_atom_type_description
_atom_type_scat_dispersion_real
_atom_type_scat_dispersion_imag
_atom_type_scat_source
C C 0.0033 0.0016 'International Tables Vol C Tables 4.2.6.8 and 6.1.1.4'
H H 0.0000 0.0000 'International Tables Vol C Tables 4.2.6.8 and 6.1.1.4'
N N 0.0061 0.0033 'International Tables Vol C Tables 4.2.6.8 and 6.1.1.4'
O O 0.0106 0.0060 'International Tables Vol C Tables 4.2.6.8 and 6.1.1.4'

loop_
_geom_angle_atom_site_label_1
_geom_angle_atom_site_label_2
_geom_angle_atom_site_label_3
_geom_angle
_geom_angle_site_symmetry_1
_geom_angle_site_symmetry_3
_geom_angle_publ_flag
C12 N11 C11 125.23(12) . . ?
C12 N11 H11 117.1(14) . . ?
C11 N11 H11 117.5(14) . . ?
C12 N12 C13 112.15(12) . . ?
C13 N13 C14 106.36(12) . . ?
C13 N13 H13 129.6(14) . . ?
C14 N13 H13 124.1(14) . . ?
C14 N14 C15 104.03(12) . . ?
O11 C11 N11 120.55(13) . . ?
O11 C11 C15 128.21(13) . . ?
N11 C11 C15 111.23(12) . . ?
N12 C12 N11 125.04(13) . . ?
N12 C12 H12 119.8(12) . . ?
N11 C12 H12 115.1(12) . . ?
N12 C13 N13 126.52(13) . . ?
N12 C13 C15 127.46(13) . . ?
N13 C13 C15 105.99(12) . . ?
N14 C14 N13 113.43(13) . . ?
N14 C14 H14 125.7(12) . . ?
N13 C14 H14 120.8(12) . . ?
N14 C15 C13 110.18(12) . . ?
N14 C15 C11 131.01(13) . . ?
C13 C15 C11 118.81(12) . . ?
C22 N21 C21 125.00(13) . . ?
C22 N21 H21 117.5(15) . . ?
C21 N21 H21 117.5(15) . . ?
C22 N22 C23 112.02(13) . . ?
C23 N23 C24 106.27(12) . . ?
C23 N23 H23 129.2(15) . . ?
C24 N23 H23 124.6(15) . . ?
C24 N24 C25 104.09(12) . . ?
O21 C21 N21 120.90(13) . . ?
O21 C21 C25 127.59(14) . . ?
N21 C21 C25 111.50(12) . . ?
N22 C22 N21 125.35(14) . . ?
N22 C22 H22 118.3(12) . . ?
N21 C22 H22 116.4(12) . . ?
N23 C23 N22 126.19(13) . . ?
N23 C23 C25 105.95(13) . . ?
N22 C23 C25 127.80(13) . . ?
N24 C24 N23 113.57(13) . . ?
N24 C24 H24 124.6(12) . . ?
N23 C24 H24 121.9(12) . . ?
N24 C25 C23 110.12(12) . . ?
N24 C25 C21 131.61(13) . . ?
C23 C25 C21 118.26(13) . . ?
O2 O1 H1 99.1(16) . . ?
O1 O2 H2 99.9(15) . . ?
O4 O3 H3 97.0(15) . . ?
O3 O4 H4 98.6(16) . . ?
O6 O5 H5 98.9(16) . . ?
O5 O6 H6 99.5(15) . . ?

loop_
_geom_bond_atom_site_label_1
_geom_bond_atom_site_label_2
_geom_bond_distance
_geom_bond_site_symmetry_2
_geom_bond_publ_flag
O11 C11 1.2402(17) . ?
N11 C12 1.3521(19) . ?
N11 C11 1.3939(18) . ?
N11 H11 0.85(2) . ?
N12 C12 1.3075(19) . ?
N12 C13 1.3616(18) . ?
N13 C13 1.3631(18) . ?
N13 C14 1.363(2) . ?
N13 H13 0.86(2) . ?
N14 C14 1.3161(19) . ?
N14 C15 1.3850(18) . ?
C11 C15 1.4274(19) . ?
C12 H12 0.952(19) . ?
C13 C15 1.3865(19) . ?
C14 H14 0.947(19) . ?
O21 C21 1.2398(18) . ?
N21 C22 1.3516(19) . ?
N21 C21 1.3955(19) . ?
N21 H21 0.86(2) . ?
N22 C22 1.301(2) . ?
N22 C23 1.3618(19) . ?
N23 C23 1.3608(19) . ?
N23 C24 1.365(2) . ?
N23 H23 0.85(2) . ?
N24 C24 1.311(2) . ?
N24 C25 1.3832(18) . ?
C21 C25 1.428(2) . ?
C22 H22 0.951(19) . ?
C23 C25 1.389(2) . ?
C24 H24 0.94(2) . ?
O1 O2 1.4603(16) . ?
O1 H1 0.86(3) . ?
O2 H2 0.88(3) . ?
O3 O4 1.4622(15) . ?
O3 H3 0.93(3) . ?
O4 H4 0.88(3) . ?
O5 O6 1.4604(16) . ?
O5 H5 0.85(2) . ?
O6 H6 0.85(2) . ?

loop_
_geom_hbond_atom_site_label_D
_geom_hbond_atom_site_label_H
_geom_hbond_atom_site_label_A
_geom_hbond_distance_DH
_geom_hbond_distance_HA
_geom_hbond_distance_DA
_geom_hbond_angle_DHA
_geom_hbond_site_symmetry_A
O1 H1 O21 0.86(3) 1.88(3) 2.7259(16) 164(2) .
O2 H2 O11 0.88(3) 1.86(3) 2.7181(16) 164(2) .
O3 H3 N12 0.93(3) 1.85(3) 2.7813(17) 177(2) .
O4 H4 N24 0.88(3) 1.93(3) 2.7972(17) 168(2) 2_677
O5 H5 N22 0.85(2) 1.93(2) 2.7808(17) 178(2) .
O6 H6 N14 0.85(2) 1.97(3) 2.7995(17) 167(2) 2_676
N13 H13 O11 0.86(2) 2.04(2) 2.8811(16) 165.2(19) 1_565
N23 H23 O21 0.85(2) 2.04(2) 2.8665(16) 167(2) 1_565

loop_
_geom_torsion_atom_site_label_1
_geom_torsion_atom_site_label_2
_geom_torsion_atom_site_label_3
_geom_torsion_atom_site_label_4
_geom_torsion
_geom_torsion_site_symmetry_1
_geom_torsion_site_symmetry_2
_geom_torsion_site_symmetry_3
_geom_torsion_site_symmetry_4
_geom_torsion_publ_flag
H1 O1 O2 H2 -140(2) . . . . ?
H3 O3 O4 H4 -110(2) . . . . ?
H5 O5 O6 H6 -107(2) . . . . ?
